data_7052576
loop_
_publ_author_name
'Zhang, Jinfang'
'Meng, Suci'
'Song, Yinglin'
'Yang, Junyi'
'Wei, Hongyang'
'Huang, Wenjiang'
'Cifuentes, Marie P.'
'Humphrey, Mark G.'
'Zhang, Chi'

_publ_section_title
;
 Syntheses and NLO properties of 1D heterothiometallic anionic W/S/Ag
 clusters possessing solvento-ytterbium cation-directed isomeric
 skeletons
;
_journal_issue 2
_journal_name_full 'New Journal of Chemistry'
_journal_page_first 328
_journal_paper_doi 10.1039/c0nj00674b
_journal_volume 35
_journal_year 2011
_chemical_formula_iupac '[Yb (N O3)2 (C6 H18 N3 O P)4] [W Ag S4]'
_chemical_formula_moiety 'C24 H72 N14 O10 P4 Yb +, Ag S4 W -'
_chemical_formula_sum 'C24 H72 Ag N14 O10 P4 S4 W Yb'
_chemical_formula_weight 1433.87
_chemical_name_systematic
;
catena-Poly[[tetrakis(hexamethylphosphoramide-\kO)bis(nitrato-
\k^2^O,O')ytterbium(III)]
[silver(I)-di-\m-sulfido-tungstate(VI)(Ag---W)-di-\m-sulfido]]
;
_space_group_IT_number 14
_symmetry_cell_setting monoclinic
_symmetry_space_group_name_Hall '-P 2ybc'
_symmetry_space_group_name_H-M 'P 1 21/c 1'
_atom_sites_solution_hydrogens geom
_atom_sites_solution_primary direct
_atom_sites_solution_secondary difmap
_audit_creation_method SHELXL-97
_cell_angle_alpha 90.00
_cell_angle_beta 90.7980(10)
_cell_angle_gamma 90.00
_cell_formula_units_Z 4
_cell_length_a 15.7241(9)
_cell_length_b 29.5280(18)
_cell_length_c 11.3464(7)
_cell_measurement_reflns_used 17963
_cell_measurement_temperature 153(2)
_cell_measurement_theta_max 25.3491
_cell_measurement_theta_min 3.0222
_cell_volume 5267.6(5)
_computing_cell_refinement CrystalClear
_computing_data_collection 'CrystalClear (Rigaku, 2000)'
_computing_data_reduction CrystalClear
_computing_molecular_graphics SHELXTL
_computing_publication_material SHELXTL
_computing_structure_refinement SHELXTL
_computing_structure_solution 'SHELXTL (Sheldrick, 2000)'
_diffrn_ambient_temperature 153(2)
_diffrn_measured_fraction_theta_full 0.996
_diffrn_measured_fraction_theta_max 0.996
_diffrn_measurement_device_type 'Rigaku Mercury CCD (2 x 2 bin mode)'
_diffrn_measurement_method dtprofit.ref
_diffrn_radiation_monochromator graphite
_diffrn_radiation_source 'fine-focus sealed tube'
_diffrn_radiation_type MoK\a
_diffrn_radiation_wavelength 0.71070
_diffrn_reflns_av_R_equivalents 0.0396
_diffrn_reflns_av_sigmaI/netI 0.0337
_diffrn_reflns_limit_h_max 18
_diffrn_reflns_limit_h_min -17
_diffrn_reflns_limit_k_max 35
_diffrn_reflns_limit_k_min -35
_diffrn_reflns_limit_l_max 13
_diffrn_reflns_limit_l_min -13
_diffrn_reflns_number 47611
_diffrn_reflns_theta_full 25.35
_diffrn_reflns_theta_max 25.35
_diffrn_reflns_theta_min 3.02
_exptl_absorpt_coefficient_mu 4.643
_exptl_absorpt_correction_T_max 0.243
_exptl_absorpt_correction_T_min 0.097
_exptl_absorpt_correction_type multi-scan
_exptl_absorpt_process_details '(SADABS; Sheldrick, 1996)'
_exptl_crystal_colour red
_exptl_crystal_density_diffrn 1.808
_exptl_crystal_density_method 'not measured'
_exptl_crystal_description Block
_exptl_crystal_F_000 2836
_exptl_crystal_size_max 0.55
_exptl_crystal_size_mid 0.45
_exptl_crystal_size_min 0.30
_refine_diff_density_max 0.932
_refine_diff_density_min -1.045
_refine_ls_extinction_method none
_refine_ls_goodness_of_fit_ref 1.179
_refine_ls_hydrogen_treatment constr
_refine_ls_matrix_type full
_refine_ls_number_parameters 532
_refine_ls_number_reflns 9611
_refine_ls_number_restraints 0
_refine_ls_restrained_S_all 1.179
_refine_ls_R_factor_all 0.0354
_refine_ls_R_factor_gt 0.0325
_refine_ls_shift/su_max 0.002
_refine_ls_shift/su_mean 0.000
_refine_ls_structure_factor_coef Fsqd
_refine_ls_weighting_details 'calc w=1/[\s^2^(Fo^2^)+(0.017P)^2^+19.3445P] where P=(Fo^2^+2Fc^2^)/3'
_refine_ls_weighting_scheme calc
_refine_ls_wR_factor_gt 0.0674
_refine_ls_wR_factor_ref 0.0686
_reflns_number_gt 9126
_reflns_number_total 9611
_reflns_threshold_expression I>2\s(I)
_cod_data_source_file C0NJ00674B.TXT
_cod_data_source_block I
_cod_original_sg_symbol_H-M 'P 21/c'
_cod_database_code 7052576

loop_
_symmetry_equiv_pos_as_xyz
'x, y, z'
'-x, y+1/2, -z+1/2'
'-x, -y, -z'
'x, -y-1/2, z-1/2'

loop_
_atom_site_type_symbol
_atom_site_label
_atom_site_fract_x
_atom_site_fract_y
_atom_site_fract_z
_atom_site_U_iso_or_equiv
_atom_site_adp_type
_atom_site_calc_flag
_atom_site_refinement_flags
_atom_site_occupancy
_atom_site_symmetry_multiplicity
_atom_site_disorder_assembly
_atom_site_disorder_group
Yb Yb1 0.238238(12) 0.082437(7) 0.826783(18) 0.01266(6) Uani d . 1 4 . .
P P1 0.29365(10) 0.14628(5) 1.09340(12) 0.0261(3) Uani d . 1 4 . .
P P2 0.02328(8) 0.13163(5) 0.82032(11) 0.0188(3) Uani d . 1 4 . .
P P3 0.20073(8) -0.03022(4) 0.70195(11) 0.0188(3) Uani d . 1 4 . .
P P4 0.45674(8) 0.09666(4) 0.73072(12) 0.0184(3) Uani d . 1 4 . .
O O2 0.10510(19) 0.10586(11) 0.8224(3) 0.0185(7) Uani d . 1 4 . .
O O4 0.3741(2) 0.08048(11) 0.7800(3) 0.0213(8) Uani d . 1 4 . .
O O3 0.2073(2) 0.01886(11) 0.7298(3) 0.0187(7) Uani d . 1 4 . .
O O1 0.2719(2) 0.12614(11) 0.9769(3) 0.0205(8) Uani d . 1 4 . .
O O5 0.2267(3) 0.17135(14) 0.5539(4) 0.0495(12) Uani d . 1 4 . .
O O6 0.2519(2) 0.15767(11) 0.7393(3) 0.0225(8) Uani d . 1 4 . .
O O7 0.2241(2) 0.10250(11) 0.6210(3) 0.0225(8) Uani d . 1 4 . .
O O8 0.3020(2) 0.02711(12) 0.9616(3) 0.0216(8) Uani d . 1 4 . .
O O9 0.1695(2) 0.04121(12) 0.9860(3) 0.0207(8) Uani d . 1 4 . .
O O10 0.2385(3) 0.00200(14) 1.1183(3) 0.0351(10) Uani d . 1 4 . .
N N8 0.2224(3) -0.03703(15) 0.5613(4) 0.0247(10) Uani d . 1 4 . .
N N7 0.1072(3) -0.04816(16) 0.7417(4) 0.0324(12) Uani d . 1 4 . .
N N9 0.2668(3) -0.06466(15) 0.7692(4) 0.0289(11) Uani d . 1 4 . .
N N10 0.4539(3) 0.08728(17) 0.5880(4) 0.0302(11) Uani d . 1 4 . .
N N11 0.5331(3) 0.07057(16) 0.8027(4) 0.0296(11) Uani d . 1 4 . .
N N12 0.4823(3) 0.14966(15) 0.7396(4) 0.0308(11) Uani d . 1 4 . .
N N3 0.3956(3) 0.13927(18) 1.1205(5) 0.0464(15) Uani d . 1 4 . .
N N1 0.2403(4) 0.12298(18) 1.1978(4) 0.0438(14) Uani d . 1 4 . .
N N5 0.0076(3) 0.15537(19) 0.6931(4) 0.0369(13) Uani d . 1 4 . .
N N4 0.0235(3) 0.17178(16) 0.9188(4) 0.0325(11) Uani d . 1 4 . .
N N6 -0.0541(3) 0.09614(15) 0.8465(4) 0.0226(10) Uani d . 1 4 . .
N N21 0.2344(3) 0.14476(15) 0.6356(4) 0.0246(10) Uani d . 1 4 . .
N N22 0.2367(3) 0.02247(14) 1.0250(4) 0.0211(9) Uani d . 1 4 . .
N N2 0.2722(3) 0.20015(15) 1.0922(4) 0.0328(12) Uani d . 1 4 . .
C C41 0.5280(4) 0.0972(3) 0.5153(6) 0.053(2) Uani d . 1 4 . .
H H41A 0.5150 0.0895 0.4329 0.079 Uiso calc R 1 4 . .
H H41B 0.5766 0.0792 0.5431 0.079 Uiso calc R 1 4 . .
H H41C 0.5419 0.1294 0.5212 0.079 Uiso calc R 1 4 . .
C C11 0.2776(7) 0.1064(3) 1.3076(6) 0.084(3) Uani d . 1 4 . .
H H11A 0.2328 0.0938 1.3570 0.126 Uiso calc R 1 4 . .
H H11B 0.3056 0.1315 1.3493 0.126 Uiso calc R 1 4 . .
H H11C 0.3194 0.0828 1.2905 0.126 Uiso calc R 1 4 . .
C C42 0.4062(4) 0.0479(2) 0.5434(5) 0.0376(15) Uani d . 1 4 . .
H H42A 0.3573 0.0423 0.5939 0.056 Uiso calc R 1 4 . .
H H42B 0.4433 0.0212 0.5438 0.056 Uiso calc R 1 4 . .
H H42C 0.3863 0.0539 0.4627 0.056 Uiso calc R 1 4 . .
C C43 0.5204(4) 0.0278(2) 0.8610(6) 0.0465(18) Uani d . 1 4 . .
H H43A 0.5737 0.0181 0.8990 0.070 Uiso calc R 1 4 . .
H H43B 0.5024 0.0050 0.8029 0.070 Uiso calc R 1 4 . .
H H43C 0.4764 0.0311 0.9207 0.070 Uiso calc R 1 4 . .
C C45 0.5143(5) 0.1695(3) 0.8496(7) 0.058(2) Uani d . 1 4 . .
H H45A 0.5260 0.2017 0.8376 0.087 Uiso calc R 1 4 . .
H H45B 0.5668 0.1540 0.8740 0.087 Uiso calc R 1 4 . .
H H45C 0.4715 0.1660 0.9110 0.087 Uiso calc R 1 4 . .
C C46 0.4502(4) 0.1842(2) 0.6566(8) 0.058(2) Uani d . 1 4 . .
H H46A 0.4295 0.1695 0.5844 0.088 Uiso calc R 1 4 . .
H H46B 0.4963 0.2052 0.6374 0.088 Uiso calc R 1 4 . .
H H46C 0.4036 0.2010 0.6929 0.088 Uiso calc R 1 4 . .
C C23 -0.0359(5) 0.1997(3) 0.6780(7) 0.062(2) Uani d . 1 4 . .
H H23A -0.0386 0.2075 0.5940 0.093 Uiso calc R 1 4 . .
H H23B -0.0041 0.2231 0.7210 0.093 Uiso calc R 1 4 . .
H H23C -0.0937 0.1977 0.7088 0.093 Uiso calc R 1 4 . .
C C24 0.0203(4) 0.1299(3) 0.5860(6) 0.065(3) Uani d . 1 4 . .
H H24A 0.0489 0.1013 0.6049 0.098 Uiso calc R 1 4 . .
H H24B 0.0555 0.1475 0.5322 0.098 Uiso calc R 1 4 . .
H H24C -0.0349 0.1236 0.5483 0.098 Uiso calc R 1 4 . .
C C25 -0.1423(3) 0.1056(2) 0.8095(5) 0.0366(15) Uani d . 1 4 . .
H H25A -0.1790 0.0805 0.8335 0.055 Uiso calc R 1 4 . .
H H25B -0.1453 0.1090 0.7237 0.055 Uiso calc R 1 4 . .
H H25C -0.1616 0.1337 0.8469 0.055 Uiso calc R 1 4 . .
C C21 0.0897(4) 0.2067(2) 0.9178(7) 0.0493(18) Uani d . 1 4 . .
H H21A 0.0803 0.2281 0.9824 0.074 Uiso calc R 1 4 . .
H H21B 0.0874 0.2229 0.8425 0.074 Uiso calc R 1 4 . .
H H21C 0.1456 0.1924 0.9279 0.074 Uiso calc R 1 4 . .
C C22 -0.0466(4) 0.1823(2) 0.9967(6) 0.0440(17) Uani d . 1 4 . .
H H22A -0.0885 0.1577 0.9934 0.066 Uiso calc R 1 4 . .
H H22B -0.0736 0.2107 0.9715 0.066 Uiso calc R 1 4 . .
H H22C -0.0249 0.1855 1.0776 0.066 Uiso calc R 1 4 . .
C C33 0.1965(4) -0.0027(2) 0.4767(5) 0.0369(14) Uani d . 1 4 . .
H H33A 0.2141 -0.0118 0.3977 0.055 Uiso calc R 1 4 . .
H H33B 0.2234 0.0262 0.4976 0.055 Uiso calc R 1 4 . .
H H33C 0.1345 0.0007 0.4778 0.055 Uiso calc R 1 4 . .
C C34 0.2277(4) -0.0827(2) 0.5100(5) 0.0356(14) Uani d . 1 4 . .
H H34A 0.2453 -0.1043 0.5712 0.053 Uiso calc R 1 4 . .
H H34B 0.2694 -0.0828 0.4466 0.053 Uiso calc R 1 4 . .
H H34C 0.1718 -0.0915 0.4781 0.053 Uiso calc R 1 4 . .
C C31 0.0825(5) -0.0956(2) 0.7234(6) 0.0499(19) Uani d . 1 4 . .
H H31A 0.0246 -0.1003 0.7520 0.075 Uiso calc R 1 4 . .
H H31B 0.1220 -0.1154 0.7668 0.075 Uiso calc R 1 4 . .
H H31C 0.0844 -0.1028 0.6392 0.075 Uiso calc R 1 4 . .
C C32 0.0357(4) -0.0167(2) 0.7454(6) 0.0444(17) Uani d . 1 4 . .
H H32A 0.0571 0.0142 0.7579 0.067 Uiso calc R 1 4 . .
H H32B -0.0018 -0.0250 0.8101 0.067 Uiso calc R 1 4 . .
H H32C 0.0039 -0.0180 0.6705 0.067 Uiso calc R 1 4 . .
C C35 0.2548(5) -0.0807(2) 0.8884(6) 0.0486(18) Uani d . 1 4 . .
H H35A 0.3019 -0.1008 0.9109 0.073 Uiso calc R 1 4 . .
H H35B 0.2010 -0.0974 0.8925 0.073 Uiso calc R 1 4 . .
H H35C 0.2533 -0.0549 0.9424 0.073 Uiso calc R 1 4 . .
C C12 0.1489(5) 0.1192(3) 1.1865(6) 0.058(2) Uani d . 1 4 . .
H H12A 0.1303 0.1313 1.1100 0.088 Uiso calc R 1 4 . .
H H12B 0.1220 0.1364 1.2498 0.088 Uiso calc R 1 4 . .
H H12C 0.1323 0.0873 1.1922 0.088 Uiso calc R 1 4 . .
C C15 0.4495(5) 0.1718(3) 1.1833(8) 0.073(3) Uani d . 1 4 . .
H H15A 0.5078 0.1601 1.1885 0.109 Uiso calc R 1 4 . .
H H15B 0.4277 0.1765 1.2628 0.109 Uiso calc R 1 4 . .
H H15C 0.4493 0.2007 1.1407 0.109 Uiso calc R 1 4 . .
C C16 0.4355(5) 0.0951(3) 1.1066(7) 0.058(2) Uani d . 1 4 . .
H H16A 0.3965 0.0747 1.0642 0.087 Uiso calc R 1 4 . .
H H16B 0.4490 0.0824 1.1844 0.087 Uiso calc R 1 4 . .
H H16C 0.4880 0.0984 1.0618 0.087 Uiso calc R 1 4 . .
C C44 0.6223(4) 0.0802(3) 0.7801(7) 0.053(2) Uani d . 1 4 . .
H H44A 0.6271 0.1097 0.7410 0.080 Uiso calc R 1 4 . .
H H44B 0.6456 0.0566 0.7292 0.080 Uiso calc R 1 4 . .
H H44C 0.6542 0.0808 0.8549 0.080 Uiso calc R 1 4 . .
C C36 0.3559(4) -0.0672(3) 0.7363(7) 0.0518(19) Uani d . 1 4 . .
H H36A 0.3623 -0.0562 0.6555 0.078 Uiso calc R 1 4 . .
H H36B 0.3752 -0.0987 0.7412 0.078 Uiso calc R 1 4 . .
H H36C 0.3902 -0.0485 0.7902 0.078 Uiso calc R 1 4 . .
C C26 -0.0455(3) 0.0637(2) 0.9430(5) 0.0301(13) Uani d . 1 4 . .
H H26A 0.0149 0.0593 0.9622 0.045 Uiso calc R 1 4 . .
H H26B -0.0707 0.0347 0.9192 0.045 Uiso calc R 1 4 . .
H H26C -0.0748 0.0753 1.0124 0.045 Uiso calc R 1 4 . .
C C13 0.2469(6) 0.2259(2) 1.1959(6) 0.062(2) Uani d . 1 4 . .
H H13A 0.2372 0.2576 1.1738 0.094 Uiso calc R 1 4 . .
H H13B 0.2921 0.2243 1.2561 0.094 Uiso calc R 1 4 . .
H H13C 0.1944 0.2131 1.2274 0.094 Uiso calc R 1 4 . .
C C14 0.3010(4) 0.22756(19) 0.9925(5) 0.0350(14) Uani d . 1 4 . .
H H14A 0.3163 0.2076 0.9271 0.052 Uiso calc R 1 4 . .
H H14B 0.3508 0.2454 1.0169 0.052 Uiso calc R 1 4 . .
H H14C 0.2552 0.2480 0.9669 0.052 Uiso calc R 1 4 . .
W W1 0.716929(12) 0.227369(6) 0.473839(16) 0.01396(6) Uani d . 1 4 . .
Ag Ag1 0.71835(3) 0.233860(14) 0.21310(3) 0.02776(10) Uani d . 1 4 . .
S S1 0.60322(8) 0.21167(5) 0.36755(11) 0.0262(3) Uani d . 1 4 . .
S S2 0.83218(8) 0.21133(5) 0.37351(11) 0.0247(3) Uani d . 1 4 . .
S S3 0.71644(9) 0.30071(4) 0.51273(11) 0.0235(3) Uani d . 1 4 . .
S S4 0.71521(8) 0.18478(4) 0.63354(11) 0.0216(3) Uani d . 1 4 . .

loop_
_atom_site_aniso_label
_atom_site_aniso_U_11
_atom_site_aniso_U_22
_atom_site_aniso_U_33
_atom_site_aniso_U_12
_atom_site_aniso_U_13
_atom_site_aniso_U_23
Yb1 0.01101(11) 0.00816(10) 0.01884(11) -0.00037(7) 0.00089(8) -0.00117(8)
P1 0.0399(9) 0.0151(7) 0.0231(7) -0.0076(6) -0.0123(6) -0.0008(6)
P2 0.0123(6) 0.0237(7) 0.0206(7) 0.0034(5) 0.0008(5) 0.0049(5)
P3 0.0238(7) 0.0115(7) 0.0211(7) -0.0039(5) 0.0058(5) -0.0049(5)
P4 0.0122(6) 0.0158(7) 0.0271(7) -0.0001(5) 0.0030(5) 0.0056(5)
O2 0.0125(17) 0.0172(19) 0.0258(19) 0.0036(13) 0.0022(14) -0.0010(14)
O4 0.0151(18) 0.0153(18) 0.034(2) -0.0028(14) 0.0050(15) 0.0035(15)
O3 0.0245(19) 0.0094(17) 0.0223(18) -0.0024(14) 0.0001(14) -0.0050(14)
O1 0.0227(19) 0.0143(18) 0.0243(19) -0.0020(14) -0.0056(14) -0.0043(14)
O5 0.084(4) 0.026(2) 0.038(3) -0.010(2) -0.012(2) 0.018(2)
O6 0.026(2) 0.0129(19) 0.028(2) -0.0024(14) -0.0002(15) 0.0010(15)
O7 0.030(2) 0.0136(19) 0.0237(19) -0.0003(15) 0.0021(15) 0.0001(15)
O8 0.0158(18) 0.0185(19) 0.030(2) -0.0004(14) 0.0014(15) 0.0017(15)
O9 0.0168(18) 0.0175(19) 0.028(2) -0.0015(14) 0.0008(14) 0.0031(15)
O10 0.039(2) 0.036(2) 0.030(2) -0.0021(19) -0.0018(18) 0.0169(19)
N8 0.036(3) 0.018(2) 0.021(2) -0.0039(19) 0.0079(19) -0.0059(18)
N7 0.028(3) 0.026(3) 0.043(3) -0.010(2) 0.012(2) -0.011(2)
N9 0.043(3) 0.014(2) 0.029(3) 0.006(2) 0.011(2) 0.0042(19)
N10 0.023(2) 0.041(3) 0.027(3) -0.006(2) 0.0049(19) 0.004(2)
N11 0.014(2) 0.034(3) 0.041(3) -0.0002(19) 0.0045(19) 0.021(2)
N12 0.025(3) 0.017(2) 0.051(3) -0.0044(19) 0.009(2) 0.002(2)
N3 0.046(3) 0.031(3) 0.062(4) -0.012(2) -0.034(3) 0.001(3)
N1 0.072(4) 0.033(3) 0.027(3) -0.018(3) -0.002(3) 0.007(2)
N5 0.022(3) 0.057(4) 0.032(3) 0.000(2) -0.007(2) 0.021(3)
N4 0.021(2) 0.029(3) 0.048(3) 0.005(2) 0.009(2) -0.009(2)
N6 0.012(2) 0.032(3) 0.024(2) -0.0010(18) 0.0002(17) 0.0026(19)
N21 0.029(3) 0.016(2) 0.029(3) -0.0017(18) -0.0002(19) 0.006(2)
N22 0.022(2) 0.017(2) 0.024(2) -0.0031(18) -0.0016(19) 0.0028(18)
N2 0.066(4) 0.013(2) 0.019(2) -0.005(2) 0.006(2) -0.0069(19)
C41 0.043(4) 0.079(6) 0.037(4) -0.016(4) 0.013(3) 0.011(4)
C11 0.136(9) 0.088(7) 0.028(4) -0.009(6) -0.004(5) 0.018(4)
C42 0.034(3) 0.044(4) 0.035(3) -0.001(3) 0.001(3) -0.005(3)
C43 0.025(3) 0.047(4) 0.068(5) 0.006(3) 0.003(3) 0.037(4)
C45 0.064(5) 0.044(4) 0.066(5) -0.031(4) 0.021(4) -0.018(4)
C46 0.034(4) 0.027(4) 0.114(7) 0.002(3) 0.007(4) 0.040(4)
C23 0.045(4) 0.062(5) 0.079(6) 0.013(4) -0.012(4) 0.047(4)
C24 0.037(4) 0.134(8) 0.025(4) -0.015(4) -0.007(3) 0.005(4)
C25 0.018(3) 0.050(4) 0.042(4) -0.001(3) -0.004(2) 0.011(3)
C21 0.041(4) 0.034(4) 0.072(5) -0.002(3) 0.012(3) -0.009(3)
C22 0.044(4) 0.036(4) 0.053(4) 0.012(3) 0.020(3) -0.004(3)
C33 0.050(4) 0.033(4) 0.027(3) -0.003(3) -0.007(3) 0.000(3)
C34 0.049(4) 0.028(3) 0.031(3) -0.006(3) 0.014(3) -0.016(3)
C31 0.059(5) 0.037(4) 0.055(4) -0.029(3) 0.022(3) -0.014(3)
C32 0.024(3) 0.044(4) 0.065(5) -0.002(3) 0.000(3) 0.007(3)
C35 0.065(5) 0.038(4) 0.043(4) 0.019(3) 0.007(3) 0.013(3)
C12 0.069(5) 0.056(5) 0.051(4) -0.030(4) 0.026(4) -0.010(4)
C15 0.073(6) 0.063(6) 0.081(6) -0.033(4) -0.036(5) 0.004(5)
C16 0.042(4) 0.050(5) 0.082(6) 0.002(3) -0.028(4) 0.011(4)
C44 0.016(3) 0.074(5) 0.070(5) -0.001(3) 0.002(3) 0.049(4)
C36 0.037(4) 0.058(5) 0.061(5) 0.018(3) 0.007(3) 0.012(4)
C26 0.019(3) 0.037(3) 0.034(3) -0.003(2) 0.008(2) 0.007(3)
C13 0.121(7) 0.031(4) 0.036(4) -0.024(4) 0.025(4) -0.019(3)
C14 0.056(4) 0.019(3) 0.030(3) -0.007(3) 0.007(3) -0.002(2)
W1 0.01795(11) 0.01220(10) 0.01170(10) -0.00201(7) -0.00149(7) 0.00054(7)
Ag1 0.0456(3) 0.0249(2) 0.0128(2) -0.00002(18) -0.00088(17) 0.00176(16)
S1 0.0221(7) 0.0358(8) 0.0206(7) -0.0109(6) -0.0054(5) 0.0027(6)
S2 0.0228(7) 0.0307(8) 0.0206(7) 0.0043(5) 0.0011(5) 0.0018(6)
S3 0.0388(8) 0.0127(6) 0.0190(6) -0.0018(5) -0.0003(5) 0.0006(5)
S4 0.0333(7) 0.0148(6) 0.0166(6) 0.0012(5) 0.0001(5) 0.0040(5)

loop_
_atom_type_symbol
_atom_type_description
_atom_type_scat_dispersion_real
_atom_type_scat_dispersion_imag
_atom_type_scat_source
C C 0.0033 0.0016 'International Tables Vol C Tables 4.2.6.8 and 6.1.1.4'
Ag Ag -0.8971 1.1015 'International Tables Vol C Tables 4.2.6.8 and 6.1.1.4'
N N 0.0061 0.0033 'International Tables Vol C Tables 4.2.6.8 and 6.1.1.4'
O O 0.0106 0.0060 'International Tables Vol C Tables 4.2.6.8 and 6.1.1.4'
P P 0.1023 0.0942 'International Tables Vol C Tables 4.2.6.8 and 6.1.1.4'
S S 0.1246 0.1234 'International Tables Vol C Tables 4.2.6.8 and 6.1.1.4'
W W -0.8490 6.8722 'International Tables Vol C Tables 4.2.6.8 and 6.1.1.4'
Yb Yb -0.3850 5.5486 'International Tables Vol C Tables 4.2.6.8 and 6.1.1.4'
H H 0.0000 0.0000 'International Tables Vol C Tables 4.2.6.8 and 6.1.1.4'

loop_
_geom_angle_atom_site_label_1
_geom_angle_atom_site_label_2
_geom_angle_atom_site_label_3
_geom_angle_site_symmetry_1
_geom_angle_site_symmetry_3
_geom_angle
_geom_angle_publ_flag
S1 W1 S2 . . 109.91(5) ?
S1 W1 S4 . . 108.19(5) ?
S2 W1 S4 . . 108.73(5) ?
S1 W1 S3 . . 108.18(5) ?
S2 W1 S3 . . 108.58(5) ?
S4 W1 S3 . . 113.23(5) ?
S1 W1 Ag1 . 4_566 125.79(4) ?
S2 W1 Ag1 . 4_566 124.29(4) ?
S4 W1 Ag1 . 4_566 57.63(3) ?
S3 W1 Ag1 . 4_566 55.62(3) ?
S1 W1 Ag1 . . 58.82(4) ?
S2 W1 Ag1 . . 58.74(3) ?
S4 W1 Ag1 . . 148.95(4) ?
S3 W1 Ag1 . . 97.81(3) ?
Ag1 W1 Ag1 4_566 . 153.412(8) ?
S3 Ag1 S4 4_565 4_565 93.59(4) ?
S3 Ag1 S1 4_565 . 120.54(5) ?
S4 Ag1 S1 4_565 . 117.33(5) ?
S3 Ag1 S2 4_565 . 121.94(5) ?
S4 Ag1 S2 4_565 . 119.44(5) ?
S1 Ag1 S2 . . 86.77(4) ?
S3 Ag1 W1 4_565 4_565 47.05(3) ?
S4 Ag1 W1 4_565 4_565 46.55(3) ?
S1 Ag1 W1 . 4_565 135.81(3) ?
S2 Ag1 W1 . 4_565 137.30(3) ?
S3 Ag1 W1 4_565 . 152.09(3) ?
S4 Ag1 W1 4_565 . 114.27(3) ?
S1 Ag1 W1 . . 45.71(3) ?
S2 Ag1 W1 . . 45.99(3) ?
W1 Ag1 W1 4_565 . 160.819(16) ?
W1 S1 Ag1 . . 75.48(4) ?
W1 S2 Ag1 . . 75.27(4) ?
W1 S3 Ag1 . 4_566 77.33(4) ?
W1 S4 Ag1 . 4_566 75.81(4) ?
O1 Yb1 O2 . . 92.97(12) ?
O1 Yb1 O4 . . 88.73(13) ?
O2 Yb1 O4 . . 157.51(13) ?
O1 Yb1 O3 . . 158.07(13) ?
O2 Yb1 O3 . . 93.00(12) ?
O4 Yb1 O3 . . 93.72(12) ?
O1 Yb1 O7 . . 128.57(12) ?
O2 Yb1 O7 . . 80.04(12) ?
O4 Yb1 O7 . . 81.39(12) ?
O3 Yb1 O7 . . 73.29(12) ?
O1 Yb1 O9 . . 79.85(12) ?
O2 Yb1 O9 . . 75.11(12) ?
O4 Yb1 O9 . . 127.15(12) ?
O3 Yb1 O9 . . 81.33(12) ?
O7 Yb1 O9 . . 143.24(11) ?
O1 Yb1 O8 . . 79.33(12) ?
O2 Yb1 O8 . . 127.23(12) ?
O4 Yb1 O8 . . 75.11(12) ?
O3 Yb1 O8 . . 80.26(12) ?
O7 Yb1 O8 . . 143.14(12) ?
O9 Yb1 O8 . . 52.13(11) ?
O1 Yb1 O6 . . 76.08(12) ?
O2 Yb1 O6 . . 78.13(12) ?
O4 Yb1 O6 . . 80.54(12) ?
O3 Yb1 O6 . . 125.83(12) ?
O7 Yb1 O6 . . 52.54(12) ?
O9 Yb1 O6 . . 142.71(12) ?
O8 Yb1 O6 . . 145.54(11) ?
O1 Yb1 N21 . . 102.33(13) ?
O2 Yb1 N21 . . 76.69(12) ?
O4 Yb1 N21 . . 81.04(13) ?
O3 Yb1 N21 . . 99.58(12) ?
O7 Yb1 N21 . . 26.34(12) ?
O9 Yb1 N21 . . 151.79(12) ?
O8 Yb1 N21 . . 156.07(12) ?
O6 Yb1 N21 . . 26.25(12) ?
O1 Yb1 N22 . . 76.05(12) ?
O2 Yb1 N22 . . 101.13(12) ?
O4 Yb1 N22 . . 101.04(12) ?
O3 Yb1 N22 . . 82.10(12) ?
O7 Yb1 N22 . . 155.38(12) ?
O9 Yb1 N22 . . 26.12(11) ?
O8 Yb1 N22 . . 26.20(11) ?
O6 Yb1 N22 . . 152.04(12) ?
N21 Yb1 N22 . . 177.28(13) ?
O1 P1 N1 . . 111.5(2) ?
O1 P1 N2 . . 109.8(2) ?
N1 P1 N2 . . 108.2(3) ?
O1 P1 N3 . . 109.1(3) ?
N1 P1 N3 . . 109.0(3) ?
N2 P1 N3 . . 109.1(3) ?
O2 P2 N5 . . 110.8(2) ?
O2 P2 N4 . . 111.5(2) ?
N5 P2 N4 . . 107.1(3) ?
O2 P2 N6 . . 108.3(2) ?
N5 P2 N6 . . 109.5(2) ?
N4 P2 N6 . . 109.6(2) ?
O3 P3 N7 . . 108.5(2) ?
O3 P3 N9 . . 117.7(2) ?
N7 P3 N9 . . 103.8(3) ?
O3 P3 N8 . . 108.1(2) ?
N7 P3 N8 . . 115.3(2) ?
N9 P3 N8 . . 103.7(2) ?
O4 P4 N12 . . 120.0(2) ?
O4 P4 N11 . . 107.3(2) ?
N12 P4 N11 . . 104.1(3) ?
O4 P4 N10 . . 107.6(2) ?
N12 P4 N10 . . 103.2(3) ?
N11 P4 N10 . . 115.0(3) ?
P1 O1 Yb1 . . 167.4(2) ?
P2 O2 Yb1 . . 167.7(2) ?
P3 O3 Yb1 . . 160.2(2) ?
P4 O4 Yb1 . . 157.9(2) ?
N21 O6 Yb1 . . 94.9(3) ?
N21 O7 Yb1 . . 96.0(3) ?
N22 O8 Yb1 . . 95.6(3) ?
N22 O9 Yb1 . . 95.7(3) ?
C12 N1 C11 . . 116.0(6) ?
C12 N1 P1 . . 119.6(5) ?
C11 N1 P1 . . 124.3(6) ?
C13 N2 C14 . . 115.1(5) ?
C13 N2 P1 . . 124.2(4) ?
C14 N2 P1 . . 118.6(4) ?
C16 N3 C15 . . 113.1(6) ?
C16 N3 P1 . . 120.9(4) ?
C15 N3 P1 . . 124.6(6) ?
C22 N4 C21 . . 113.5(5) ?
C22 N4 P2 . . 125.3(4) ?
C21 N4 P2 . . 120.1(4) ?
C24 N5 C23 . . 115.5(6) ?
C24 N5 P2 . . 120.2(5) ?
C23 N5 P2 . . 123.3(5) ?
C26 N6 C25 . . 114.6(4) ?
C26 N6 P2 . . 119.7(3) ?
C25 N6 P2 . . 121.8(4) ?
C32 N7 C31 . . 114.2(5) ?
C32 N7 P3 . . 119.8(4) ?
C31 N7 P3 . . 120.5(4) ?
C33 N8 C34 . . 113.3(4) ?
C33 N8 P3 . . 119.7(4) ?
C34 N8 P3 . . 120.5(4) ?
C35 N9 C36 . . 111.1(5) ?
C35 N9 P3 . . 123.3(4) ?
C36 N9 P3 . . 121.3(4) ?
C41 N10 C42 . . 111.7(5) ?
C41 N10 P4 . . 120.7(4) ?
C42 N10 P4 . . 118.7(4) ?
C43 N11 C44 . . 113.1(5) ?
C43 N11 P4 . . 122.4(4) ?
C44 N11 P4 . . 121.5(4) ?
C45 N12 C46 . . 112.3(6) ?
C45 N12 P4 . . 121.5(4) ?
C46 N12 P4 . . 123.2(5) ?
O5 N21 O6 . . 122.1(5) ?
O5 N21 O7 . . 121.5(5) ?
O6 N21 O7 . . 116.4(4) ?
O5 N21 Yb1 . . 175.6(4) ?
O6 N21 Yb1 . . 58.9(2) ?
O7 N21 Yb1 . . 57.7(2) ?
O10 N22 O9 . . 121.9(4) ?
O10 N22 O8 . . 122.4(4) ?
O9 N22 O8 . . 115.7(4) ?
O10 N22 Yb1 . . 171.3(4) ?
O9 N22 Yb1 . . 58.1(2) ?
O8 N22 Yb1 . . 58.2(2) ?

loop_
_geom_bond_atom_site_label_1
_geom_bond_atom_site_label_2
_geom_bond_site_symmetry_2
_geom_bond_distance
_geom_bond_publ_flag
W1 S1 . 2.1923(13) ?
W1 S2 . 2.2050(13) ?
W1 S4 . 2.2061(12) ?
W1 S3 . 2.2102(13) ?
W1 Ag1 4_566 2.9461(5) ?
W1 Ag1 . 2.9650(5) ?
Ag1 S3 4_565 2.4920(13) ?
Ag1 S4 4_565 2.5667(13) ?
Ag1 S1 . 2.6203(14) ?
Ag1 S2 . 2.6207(14) ?
Ag1 W1 4_565 2.9461(5) ?
S3 Ag1 4_566 2.4920(13) ?
S4 Ag1 4_566 2.5667(13) ?
Yb1 O1 . 2.196(3) ?
Yb1 O2 . 2.205(3) ?
Yb1 O4 . 2.210(3) ?
Yb1 O3 . 2.227(3) ?
Yb1 O7 . 2.416(3) ?
Yb1 O9 . 2.443(3) ?
Yb1 O8 . 2.444(3) ?
Yb1 O6 . 2.444(3) ?
Yb1 N21 . 2.845(4) ?
Yb1 N22 . 2.862(4) ?
P1 O1 . 1.485(4) ?
P1 N1 . 1.615(5) ?
P1 N2 . 1.626(5) ?
P1 N3 . 1.640(5) ?
P2 O2 . 1.495(3) ?
P2 N5 . 1.620(5) ?
P2 N4 . 1.629(5) ?
P2 N6 . 1.636(4) ?
P3 O3 . 1.487(3) ?
P3 N7 . 1.633(5) ?
P3 N9 . 1.635(5) ?
P3 N8 . 1.649(4) ?
P4 O4 . 1.500(3) ?
P4 N12 . 1.618(5) ?
P4 N11 . 1.636(4) ?
P4 N10 . 1.643(5) ?
O5 N21 . 1.219(6) ?
O6 N21 . 1.263(5) ?
O7 N21 . 1.269(5) ?
O8 N22 . 1.270(5) ?
O9 N22 . 1.267(5) ?
O10 N22 . 1.220(5) ?
N1 C12 . 1.445(9) ?
N1 C11 . 1.455(9) ?
N2 C13 . 1.461(8) ?
N2 C14 . 1.468(7) ?
N3 C16 . 1.458(9) ?
N3 C15 . 1.461(8) ?
N4 C22 . 1.455(7) ?
N4 C21 . 1.464(8) ?
N5 C24 . 1.446(9) ?
N5 C23 . 1.486(8) ?
N6 C26 . 1.461(7) ?
N6 C25 . 1.471(6) ?
N7 C32 . 1.459(8) ?
N7 C31 . 1.468(7) ?
N8 C33 . 1.451(7) ?
N8 C34 . 1.472(7) ?
N9 C35 . 1.448(8) ?
N9 C36 . 1.457(8) ?
N10 C41 . 1.466(7) ?
N10 C42 . 1.470(8) ?
N11 C43 . 1.441(7) ?
N11 C44 . 1.457(7) ?
N12 C45 . 1.461(8) ?
N12 C46 . 1.473(8) ?
